data_7037982
loop_
_publ_author_name
'Tay, Boon Ying'
'Wang, Cun'
'Phua, Pim Huat'
'Stubbs, Ludger Paul'
'Huynh, Han Vinh'

_publ_section_title
;
 Selective hydrogenation of levulinic acid to \g-valerolactone using in
 situ generated ruthenium nanoparticles derived from Ru-NHC complexes.
;
_journal_issue 8
_journal_name_full 'Dalton transactions (Cambridge, England : 2003)'
_journal_page_first 3558
_journal_page_last 3563
_journal_paper_doi 10.1039/c5dt03366g
_journal_volume 45
_journal_year 2016
_chemical_formula_sum 'C19 H26 Cl F6 N4 P Ru'
_chemical_formula_weight 591.93
_chemical_name_systematic
; 
 ? 
;
_space_group_IT_number 14
_symmetry_cell_setting monoclinic
_symmetry_space_group_name_Hall '-P 2ybc'
_symmetry_space_group_name_H-M 'P 1 21/c 1'
_atom_sites_solution_hydrogens geom
_atom_sites_solution_primary direct
_atom_sites_solution_secondary difmap
_audit_creation_method 'by CrystalClear-SM 1.4.0 ra1'
_audit_update_record
;
2014-04-04 deposited with the CCDC.
2016-01-12 downloaded from the CCDC.
;
_cell_angle_alpha 90.00
_cell_angle_beta 97.54(3)
_cell_angle_gamma 90.00
_cell_formula_units_Z 4
_cell_length_a 8.8500(18)
_cell_length_b 11.108(2)
_cell_length_c 23.386(5)
_cell_measurement_reflns_used 4783
_cell_measurement_temperature 110.1500
_cell_measurement_theta_max 31.1849
_cell_measurement_theta_min 1.8334
_cell_volume 2279.1(8)
_computing_cell_refinement 'CrystalClear (Rigaku Inc., 2008)'
_computing_data_collection 'CrystalClear (Rigaku Inc., 2008)'
_computing_data_reduction 'CrystalClear (Rigaku Inc., 2008)'
_computing_structure_refinement 'SHELXL-97 (Sheldrick, 1997)'
_computing_structure_solution 'SHELXS-97 (Sheldrick, 1990)'
_diffrn_ambient_temperature 110.1500
_diffrn_detector_area_resol_mean 28.5714
_diffrn_measured_fraction_theta_full 0.989
_diffrn_measured_fraction_theta_max 0.989
_diffrn_measurement_device_type
;
Saturn70 (2x2 bin mode)
;
_diffrn_measurement_method dtprofit.ref
_diffrn_radiation_monochromator graphite
_diffrn_radiation_source 'fine-focus sealed tube'
_diffrn_radiation_type MoK\a
_diffrn_radiation_wavelength 0.71073
_diffrn_reflns_av_R_equivalents 0.0377
_diffrn_reflns_av_sigmaI/netI 0.0384
_diffrn_reflns_limit_h_max 11
_diffrn_reflns_limit_h_min -11
_diffrn_reflns_limit_k_max 14
_diffrn_reflns_limit_k_min -14
_diffrn_reflns_limit_l_max 31
_diffrn_reflns_limit_l_min -29
_diffrn_reflns_number 17891
_diffrn_reflns_theta_full 28.28
_diffrn_reflns_theta_max 28.28
_diffrn_reflns_theta_min 1.76
_exptl_absorpt_coefficient_mu 0.939
_exptl_absorpt_correction_T_max 1.0000
_exptl_absorpt_correction_T_min 0.9225
_exptl_absorpt_correction_type multi-scan
_exptl_crystal_colour Yellow
_exptl_crystal_density_diffrn 1.725
_exptl_crystal_density_method 'not measured'
_exptl_crystal_description Block
_exptl_crystal_F_000 1192
_exptl_crystal_size_max 0.4400
_exptl_crystal_size_mid 0.3300
_exptl_crystal_size_min 0.1100
_refine_diff_density_max 3.667
_refine_diff_density_min -1.590
_refine_diff_density_rms 0.206
_refine_ls_extinction_method none
_refine_ls_goodness_of_fit_ref 1.161
_refine_ls_hydrogen_treatment
;all the hydrogens are refined in riding mode on
their carrier atom
;
_refine_ls_matrix_type full
_refine_ls_number_parameters 294
_refine_ls_number_reflns 5592
_refine_ls_number_restraints 0
_refine_ls_restrained_S_all 1.161
_refine_ls_R_factor_all 0.0869
_refine_ls_R_factor_gt 0.0831
_refine_ls_shift/su_max 0.001
_refine_ls_shift/su_mean 0.000
_refine_ls_structure_factor_coef Fsqd
_refine_ls_weighting_details 'calc w=1/[\s^2^(Fo^2^)+(0.1277P)^2^+6.8024P] where P=(Fo^2^+2Fc^2^)/3'
_refine_ls_weighting_scheme calc
_refine_ls_wR_factor_gt 0.2224
_refine_ls_wR_factor_ref 0.2271
_reflns_number_gt 5260
_reflns_number_total 5592
_reflns_threshold_expression >2sigma(I)
_cod_data_source_file c5dt03366g2.cif
_cod_data_source_block BY84
_cod_depositor_comments
;
The following automatic conversions were performed:

'_symmetry_cell_setting' value 'Monoclinic' changed to 'monoclinic'
according to
/usr/data/users/saulius/crontab/automatic-downloads/rss-feeds/RSC/lib/dictionaries/cif_core.dic
dictionary named 'cif_core.dic' version 2.4.2 from 2011-04-26.

'_exptl_absorpt_correction_type' value 'Multi-scan' changed to
'multi-scan' according to
/usr/data/users/saulius/crontab/automatic-downloads/rss-feeds/RSC/lib/dictionaries/cif_core.dic
dictionary named 'cif_core.dic' version 2.4.2 from 2011-04-26.

Automatic conversion script
Id: cif_fix_values 4268 2015-11-12 08:31:59Z antanas 

 Adding full bibliography for 7037980--7037982.cif.
;
_cod_original_cell_volume 2279.0(8)
_cod_original_sg_symbol_H-M P2(1)/c
_cod_database_code 7037982

loop_
_symmetry_equiv_pos_as_xyz
'x, y, z'
'-x, y+1/2, -z+1/2'
'-x, -y, -z'
'x, -y-1/2, z-1/2'

loop_
_atom_site_label
_atom_site_type_symbol
_atom_site_fract_x
_atom_site_fract_y
_atom_site_fract_z
_atom_site_U_iso_or_equiv
_atom_site_adp_type
_atom_site_occupancy
_atom_site_symmetry_multiplicity
_atom_site_calc_flag
_atom_site_refinement_flags
C1 C -0.1955(6) 0.7184(5) 0.0603(2) 0.0314(11) Uani 1 1 d .
H1A H -0.1416 0.7187 0.0268 0.038 Uiso 1 1 calc R
H1B H -0.3040 0.7173 0.0470 0.038 Uiso 1 1 calc R
C2 C -0.2526(6) 0.9252(5) 0.0977(3) 0.0342(11) Uani 1 1 d .
H2 H -0.3517 0.9347 0.0794 0.041 Uiso 1 1 calc R
C3 C -0.1725(6) 1.0033(5) 0.1322(2) 0.0336(11) Uani 1 1 d .
H3 H -0.2058 1.0782 0.1431 0.040 Uiso 1 1 calc R
C4 C -0.0195(5) 0.8428(4) 0.1256(2) 0.0242(9) Uani 1 1 d .
C5 C 0.0939(6) 1.0170(4) 0.1852(2) 0.0324(10) Uani 1 1 d .
H5A H 0.1591 0.9597 0.2069 0.049 Uiso 1 1 calc R
H5B H 0.0511 1.0703 0.2111 0.049 Uiso 1 1 calc R
H5C H 0.1521 1.0628 0.1609 0.049 Uiso 1 1 calc R
C6 C -0.0150(5) 0.5983(4) 0.1273(2) 0.0242(9) Uani 1 1 d .
C7 C -0.2457(6) 0.5116(5) 0.0998(2) 0.0345(11) Uani 1 1 d .
H7 H -0.3446 0.5001 0.0816 0.041 Uiso 1 1 calc R
C8 C -0.1644(6) 0.4356(5) 0.1356(3) 0.0348(11) Uani 1 1 d .
H8 H -0.1963 0.3607 0.1473 0.042 Uiso 1 1 calc R
C9 C 0.1008(6) 0.4295(5) 0.1899(2) 0.0335(11) Uani 1 1 d .
H9A H 0.1639 0.3857 0.1667 0.050 Uiso 1 1 calc R
H9B H 0.0580 0.3749 0.2153 0.050 Uiso 1 1 calc R
H9C H 0.1611 0.4889 0.2123 0.050 Uiso 1 1 calc R
C10 C 0.4140(6) 0.6999(5) 0.1567(2) 0.0292(10) Uani 1 1 d .
C11 C 0.3806(6) 0.8219(5) 0.1382(2) 0.0310(10) Uani 1 1 d .
H11 H 0.4030 0.8879 0.1659 0.037 Uiso 1 1 calc R
C12 C 0.2936(6) 0.8447(5) 0.0858(3) 0.0360(12) Uani 1 1 d .
H12 H 0.2566 0.9269 0.0778 0.043 Uiso 1 1 calc R
C13 C 0.2315(6) 0.7515(6) 0.0490(2) 0.0345(11) Uani 1 1 d .
C14 C 0.2650(6) 0.6325(5) 0.0677(2) 0.0306(10) Uani 1 1 d .
H14 H 0.2096 0.5666 0.0463 0.037 Uiso 1 1 calc R
C15 C 0.3587(6) 0.6044(4) 0.1204(2) 0.0275(9) Uani 1 1 d .
H15 H 0.3649 0.5215 0.1348 0.033 Uiso 1 1 calc R
C16 C 0.5074(6) 0.6822(6) 0.2156(2) 0.0350(11) Uani 1 1 d .
H16 H 0.4606 0.7320 0.2430 0.042 Uiso 1 1 calc R
C17 C 0.5078(7) 0.5534(6) 0.2375(3) 0.0472(15) Uani 1 1 d .
H17A H 0.4048 0.5271 0.2384 0.071 Uiso 1 1 calc R
H17B H 0.5628 0.5497 0.2757 0.071 Uiso 1 1 calc R
H17C H 0.5561 0.5021 0.2123 0.071 Uiso 1 1 calc R
C18 C 0.6714(7) 0.7276(5) 0.2157(3) 0.0359(12) Uani 1 1 d .
H18A H 0.7258 0.7203 0.2539 0.054 Uiso 1 1 calc R
H18B H 0.6695 0.8105 0.2040 0.054 Uiso 1 1 calc R
H18C H 0.7213 0.6804 0.1894 0.054 Uiso 1 1 calc R
C19 C 0.1396(8) 0.7772(6) -0.0090(3) 0.0427(14) Uani 1 1 d .
H19A H 0.0628 0.8361 -0.0045 0.064 Uiso 1 1 calc R
H19B H 0.0920 0.7043 -0.0243 0.064 Uiso 1 1 calc R
H19C H 0.2060 0.8073 -0.0351 0.064 Uiso 1 1 calc R
Cl1 Cl 0.13490(14) 0.72525(10) 0.23642(5) 0.0268(3) Uani 1 1 d .
F1 F 0.3975(11) 0.2841(8) 0.1449(2) 0.147(4) Uani 1 1 d .
F2 F 0.3984(9) 0.3464(4) 0.0545(2) 0.104(3) Uani 1 1 d .
F3 F 0.5973(6) 0.2452(6) 0.1029(3) 0.0844(17) Uani 1 1 d .
F4 F 0.4499(9) 0.1621(6) 0.0278(2) 0.103(2) Uani 1 1 d .
F5 F 0.4506(8) 0.0970(5) 0.1176(3) 0.104(2) Uani 1 1 d .
F6 F 0.2516(7) 0.1910(10) 0.0688(4) 0.148(4) Uani 1 1 d .
N1 N -0.0299(5) 0.9531(4) 0.14914(19) 0.0290(9) Uani 1 1 d .
N2 N -0.1573(5) 0.8256(4) 0.09432(18) 0.0269(8) Uani 1 1 d .
N3 N -0.1538(5) 0.6115(4) 0.09499(19) 0.0294(9) Uani 1 1 d .
N4 N -0.0218(5) 0.4889(4) 0.15256(18) 0.0272(8) Uani 1 1 d .
P1 P 0.42193(16) 0.22430(11) 0.08651(6) 0.0292(3) Uani 1 1 d .
Ru1 Ru 0.15679(4) 0.72294(3) 0.134645(15) 0.02216(18) Uani 1 1 d .

loop_
_atom_site_aniso_label
_atom_site_aniso_U_11
_atom_site_aniso_U_22
_atom_site_aniso_U_33
_atom_site_aniso_U_23
_atom_site_aniso_U_13
_atom_site_aniso_U_12
C1 0.027(3) 0.040(3) 0.026(2) 0.0009(19) 0.000(2) 0.0005(19)
C2 0.024(2) 0.033(3) 0.045(3) 0.011(2) 0.002(2) 0.0054(19)
C3 0.034(3) 0.029(2) 0.040(3) 0.011(2) 0.012(2) 0.007(2)
C4 0.027(2) 0.0202(19) 0.026(2) 0.0034(17) 0.0046(17) 0.0046(17)
C5 0.035(3) 0.023(2) 0.039(3) -0.005(2) 0.007(2) -0.0026(19)
C6 0.025(2) 0.021(2) 0.027(2) -0.0026(17) 0.0053(17) -0.0001(16)
C7 0.028(2) 0.036(3) 0.039(3) -0.008(2) 0.004(2) -0.010(2)
C8 0.035(3) 0.030(2) 0.041(3) -0.003(2) 0.006(2) -0.008(2)
C9 0.035(3) 0.028(2) 0.039(3) 0.005(2) 0.009(2) 0.000(2)
C10 0.021(2) 0.042(3) 0.026(2) 0.001(2) 0.0064(18) 0.0014(19)
C11 0.027(2) 0.030(2) 0.038(3) -0.004(2) 0.014(2) -0.0044(19)
C12 0.033(3) 0.033(3) 0.047(3) 0.015(2) 0.022(2) 0.005(2)
C13 0.027(3) 0.053(3) 0.028(3) 0.009(2) 0.018(2) 0.007(2)
C14 0.031(2) 0.039(3) 0.023(2) -0.0055(19) 0.0114(18) -0.002(2)
C15 0.030(2) 0.025(2) 0.028(2) -0.0003(18) 0.0079(18) 0.0020(19)
C16 0.030(2) 0.051(3) 0.025(2) 0.003(2) 0.0061(19) 0.002(2)
C17 0.040(3) 0.053(4) 0.046(3) 0.016(3) -0.002(3) -0.006(3)
C18 0.029(3) 0.045(3) 0.033(3) 0.000(2) 0.001(2) 0.000(2)
C19 0.042(3) 0.057(4) 0.029(3) 0.008(2) 0.005(2) 0.003(3)
Cl1 0.0296(6) 0.0280(6) 0.0240(5) -0.0004(4) 0.0082(4) 0.0006(4)
F1 0.208(9) 0.197(8) 0.034(3) 0.002(3) 0.006(4) 0.165(7)
F2 0.220(7) 0.032(2) 0.045(2) 0.0042(18) -0.041(3) 0.004(3)
F3 0.045(3) 0.138(5) 0.067(3) 0.021(3) -0.007(2) -0.023(3)
F4 0.166(6) 0.089(4) 0.044(3) -0.026(3) -0.023(3) 0.057(4)
F5 0.140(5) 0.055(3) 0.098(4) 0.026(3) -0.061(4) -0.026(3)
F6 0.048(3) 0.246(10) 0.140(7) 0.121(7) -0.026(4) -0.038(4)
N1 0.028(2) 0.0248(19) 0.035(2) -0.0032(17) 0.0068(17) 0.0010(16)
N2 0.0225(18) 0.027(2) 0.031(2) 0.0017(16) 0.0029(15) 0.0017(16)
N3 0.030(2) 0.0273(19) 0.031(2) -0.0055(16) 0.0025(17) -0.0012(17)
N4 0.030(2) 0.0212(18) 0.032(2) -0.0026(16) 0.0085(16) -0.0011(15)
P1 0.0288(7) 0.0295(7) 0.0298(7) 0.0016(5) 0.0061(5) -0.0006(5)
Ru1 0.0232(3) 0.0215(3) 0.0225(3) -0.00004(11) 0.00584(17) 0.00031(12)

loop_
_atom_type_symbol
_atom_type_description
_atom_type_scat_dispersion_real
_atom_type_scat_dispersion_imag
_atom_type_scat_source
C C 0.0033 0.0016 'International Tables Vol C Tables 4.2.6.8 and 6.1.1.4'
H H 0.0000 0.0000 'International Tables Vol C Tables 4.2.6.8 and 6.1.1.4'
N N 0.0061 0.0033 'International Tables Vol C Tables 4.2.6.8 and 6.1.1.4'
F F 0.0171 0.0103 'International Tables Vol C Tables 4.2.6.8 and 6.1.1.4'
P P 0.1023 0.0942 'International Tables Vol C Tables 4.2.6.8 and 6.1.1.4'
Cl Cl 0.1484 0.1585 'International Tables Vol C Tables 4.2.6.8 and 6.1.1.4'
Ru Ru -1.2594 0.8363 'International Tables Vol C Tables 4.2.6.8 and 6.1.1.4'

loop_
_geom_angle_atom_site_label_1
_geom_angle_atom_site_label_2
_geom_angle_atom_site_label_3
_geom_angle
N2 C1 N3 109.9(4)
C3 C2 N2 105.9(4)
C2 C3 N1 107.7(5)
N2 C4 N1 104.1(4)
N2 C4 Ru1 126.0(3)
N1 C4 Ru1 129.9(4)
N4 C6 N3 104.5(4)
N4 C6 Ru1 130.1(4)
N3 C6 Ru1 125.3(3)
C8 C7 N3 106.5(5)
C7 C8 N4 107.5(5)
C15 C10 C11 119.1(5)
C15 C10 C16 123.6(5)
C11 C10 C16 117.3(5)
C15 C10 Ru1 72.0(3)
C11 C10 Ru1 70.6(3)
C16 C10 Ru1 128.8(4)
C12 C11 C10 120.4(5)
C12 C11 Ru1 70.9(3)
C10 C11 Ru1 72.4(3)
C11 C12 C13 122.2(5)
C11 C12 Ru1 73.2(3)
C13 C12 Ru1 70.9(3)
C12 C13 C14 116.8(5)
C12 C13 C19 121.9(6)
C14 C13 C19 121.2(6)
C12 C13 Ru1 72.1(3)
C14 C13 Ru1 70.2(3)
C19 C13 Ru1 130.5(4)
C13 C14 C15 123.1(5)
C13 C14 Ru1 72.3(3)
C15 C14 Ru1 75.0(3)
C10 C15 C14 118.3(5)
C10 C15 Ru1 72.1(3)
C14 C15 Ru1 67.8(3)
C17 C16 C10 113.8(5)
C17 C16 C18 110.4(5)
C10 C16 C18 111.2(5)
C4 N1 C3 110.8(4)
C4 N1 C5 125.8(4)
C3 N1 C5 123.3(4)
C4 N2 C2 111.4(4)
C4 N2 C1 122.9(4)
C2 N2 C1 125.6(4)
C6 N3 C7 111.3(4)
C6 N3 C1 122.7(4)
C7 N3 C1 126.0(4)
C6 N4 C8 110.2(4)
C6 N4 C9 126.5(4)
C8 N4 C9 123.3(4)
F2 P1 F6 90.9(4)
F2 P1 F1 91.5(3)
F6 P1 F1 95.4(5)
F2 P1 F3 93.1(4)
F6 P1 F3 174.6(5)
F1 P1 F3 88.2(5)
F2 P1 F4 89.4(3)
F6 P1 F4 85.5(5)
F1 P1 F4 178.8(3)
F3 P1 F4 90.8(4)
F2 P1 F5 177.6(4)
F6 P1 F5 90.1(4)
F1 P1 F5 90.6(4)
F3 P1 F5 85.8(3)
F4 P1 F5 88.5(3)
C4 Ru1 C6 83.3(2)
C4 Ru1 C14 128.80(19)
C6 Ru1 C14 91.12(19)
C4 Ru1 C13 97.3(2)
C6 Ru1 C13 109.2(2)
C14 Ru1 C13 37.4(2)
C4 Ru1 C12 90.59(19)
C6 Ru1 C12 144.6(2)
C14 Ru1 C12 66.0(2)
C13 Ru1 C12 37.0(2)
C4 Ru1 C11 109.95(19)
C6 Ru1 C11 166.18(19)
C14 Ru1 C11 77.61(19)
C13 Ru1 C11 66.3(2)
C12 Ru1 C11 35.9(2)
C4 Ru1 C15 164.83(18)
C6 Ru1 C15 100.67(18)
C14 Ru1 C15 37.23(18)
C13 Ru1 C15 67.5(2)
C12 Ru1 C15 77.66(19)
C11 Ru1 C15 65.52(19)
C4 Ru1 C10 145.4(2)
C6 Ru1 C10 130.6(2)
C14 Ru1 C10 65.97(19)
C13 Ru1 C10 79.25(19)
C12 Ru1 C10 65.9(2)
C11 Ru1 C10 37.0(2)
C15 Ru1 C10 35.91(18)
C4 Ru1 Cl1 86.34(14)
C6 Ru1 Cl1 86.27(14)
C14 Ru1 Cl1 144.24(15)
C13 Ru1 Cl1 164.42(18)
C12 Ru1 Cl1 128.23(17)
C11 Ru1 Cl1 98.16(15)
C15 Ru1 Cl1 108.43(13)
C10 Ru1 Cl1 89.11(14)

loop_
_geom_bond_atom_site_label_1
_geom_bond_atom_site_label_2
_geom_bond_distance
C1 N2 1.447(7)
C1 N3 1.457(7)
C2 C3 1.325(8)
C2 N2 1.400(6)
C3 N1 1.389(7)
C4 N2 1.350(6)
C4 N1 1.351(6)
C4 Ru1 2.041(4)
C5 N1 1.474(7)
C6 N4 1.355(6)
C6 N3 1.363(6)
C6 Ru1 2.047(5)
C7 C8 1.333(8)
C7 N3 1.390(7)
C8 N4 1.403(7)
C9 N4 1.458(7)
C10 C15 1.406(7)
C10 C11 1.442(8)
C10 C16 1.522(7)
C10 Ru1 2.281(5)
C11 C12 1.383(8)
C11 Ru1 2.257(5)
C12 C13 1.409(9)
C12 Ru1 2.228(5)
C13 C14 1.411(8)
C13 C19 1.515(8)
C13 Ru1 2.212(5)
C14 C15 1.428(7)
C14 Ru1 2.185(5)
C15 Ru1 2.279(5)
C16 C17 1.519(9)
C16 C18 1.536(8)
Cl1 Ru1 2.4133(13)
F1 P1 1.559(6)
F2 P1 1.550(4)
F3 P1 1.567(5)
F4 P1 1.584(5)
F5 P1 1.594(5)
F6 P1 1.555(6)
